data_9007736
loop_
_publ_author_name
'Kubel, F.'
'Yvon, K.'

_publ_section_title
;
 Structural phase transitions in Chevrel phases containing divalent
 metal cations. II. Structure refinement of triclinic EuMo6S8 and BaMo6S8
 at low temperature
 Sample: T = 177 K
;
_journal_name_full 'Acta Crystallographica, Section C'
_journal_page_first 181
_journal_page_last 186
_journal_paper_doi 10.1107/S0108270189005913
_journal_volume 46
_journal_year 1990
_chemical_formula_structural BaMo6S8
_chemical_formula_sum 'Ba Mo6 S8'
_space_group_IT_number 148
_symmetry_space_group_name_Hall '-P 3*'
_symmetry_space_group_name_H-M 'R -3 :R'
_cell_angle_alpha 88.562
_cell_angle_beta 88.562
_cell_angle_gamma 88.562
_cell_length_a 6.6441
_cell_length_b 6.6441
_cell_length_c 6.6441
_cell_formula_units_Z 1
_cell_volume 293.025
_database_code_amcsd 0010096
_diffrn_ambient_temperature 177
_exptl_crystal_density_diffrn 5.494
_cod_original_sg_symbol_H-M 'R -3'
_cod_database_code 9007736
_amcsd_formula_title BaMo6S8

loop_
_space_group_symop_operation_xyz
x,y,z
-z,-x,-y
y,z,x
-x,-y,-z
z,x,y
-y,-z,-x

loop_
_atom_site_aniso_label
_atom_site_aniso_U_11
_atom_site_aniso_U_22
_atom_site_aniso_U_33
_atom_site_aniso_U_12
_atom_site_aniso_U_13
_atom_site_aniso_U_23
Ba 0.00990 0.00990 0.00990 -0.00247 -0.00247 -0.00247
Mo 0.00760 0.00660 0.00640 -0.00150 -0.00110 -0.00100
S1 0.00750 0.01140 0.01110 -0.00210 -0.00080 -0.00070
S2 0.01060 0.01060 0.01060 -0.00240 -0.00240 -0.00240

loop_
_atom_site_label
_atom_site_fract_x
_atom_site_fract_y
_atom_site_fract_z
Ba 0.00000 0.00000 0.00000
Mo 0.23479 0.56589 0.41741
S1 0.12330 0.39070 0.73650
S2 0.25120 0.25120 0.25120

loop_
_cod_related_entry_id
_cod_related_entry_database
_cod_related_entry_code
1 AMCSD 0010096
